data_7152292
loop_
_publ_author_name
'Fornalczyk, Michal'
'Singh, Kuldip'
'Stuart, Alison M.'

_publ_section_title
;
 Enantioselective Reformatsky reaction of ethyl iododifluoroacetate with
 ketones.
;
_journal_issue 16
_journal_name_full 'Organic &amp; biomolecular chemistry'
_journal_page_first 3332
_journal_page_last 3342
_journal_paper_doi 10.1039/c2ob25081k
_journal_volume 10
_journal_year 2012
_chemical_formula_moiety 'C14 H18 F2 O3'
_chemical_formula_sum 'C14 H18 F2 O3'
_chemical_formula_weight 272.28
_chemical_name_systematic
;
?
;
_space_group_IT_number 61
_symmetry_cell_setting orthorhombic
_symmetry_space_group_name_Hall '-P 2ac 2ab'
_symmetry_space_group_name_H-M 'P b c a'
_atom_sites_solution_hydrogens geom
_atom_sites_solution_primary direct
_atom_sites_solution_secondary difmap
_audit_creation_method SHELXL-97
_cell_angle_alpha 90.00
_cell_angle_beta 90.00
_cell_angle_gamma 90.00
_cell_formula_units_Z 8
_cell_length_a 7.046(3)
_cell_length_b 16.235(7)
_cell_length_c 24.642(11)
_cell_measurement_reflns_used 946
_cell_measurement_temperature 150(2)
_cell_measurement_theta_max 24.409
_cell_measurement_theta_min 2.642
_cell_volume 2819(2)
_computing_cell_refinement 'Bruker SMART'
_computing_data_collection 'Bruker SMART'
_computing_data_reduction 'Bruker SHELXTL'
_computing_molecular_graphics 'Bruker SHELXTL'
_computing_publication_material 'Bruker SHELXTL'
_computing_structure_refinement 'SHELXL-97 (Sheldrick, 1997)'
_computing_structure_solution 'SHELXS-97 (Sheldrick, 1990)'
_diffrn_ambient_temperature 150(2)
_diffrn_measured_fraction_theta_full 1.000
_diffrn_measured_fraction_theta_max 1.000
_diffrn_measurement_device_type 'Bruker Apex 2000 CCD area detector'
_diffrn_measurement_method 'phi and omega scans'
_diffrn_radiation_monochromator graphite
_diffrn_radiation_source 'fine-focus sealed tube'
_diffrn_radiation_type MoK\a
_diffrn_radiation_wavelength 0.71073
_diffrn_reflns_av_R_equivalents 0.0929
_diffrn_reflns_av_sigmaI/netI 0.0457
_diffrn_reflns_limit_h_max 8
_diffrn_reflns_limit_h_min -8
_diffrn_reflns_limit_k_max 19
_diffrn_reflns_limit_k_min -19
_diffrn_reflns_limit_l_max 29
_diffrn_reflns_limit_l_min -28
_diffrn_reflns_number 18732
_diffrn_reflns_theta_full 25.00
_diffrn_reflns_theta_max 25.00
_diffrn_reflns_theta_min 2.51
_exptl_absorpt_coefficient_mu 0.106
_exptl_absorpt_correction_T_max 0.9822
_exptl_absorpt_correction_T_min 0.9679
_exptl_absorpt_correction_type empirical
_exptl_absorpt_process_details
;
absorption correction based on 6170 reflections(SADABS);Rint 0.1869 before
correction and 0.0572 after.
;
_exptl_crystal_colour colourless
_exptl_crystal_density_diffrn 1.283
_exptl_crystal_density_method 'not measured'
_exptl_crystal_description block
_exptl_crystal_F_000 1152
_exptl_crystal_size_max 0.31
_exptl_crystal_size_mid 0.22
_exptl_crystal_size_min 0.17
_refine_diff_density_max 0.211
_refine_diff_density_min -0.184
_refine_diff_density_rms 0.044
_refine_ls_extinction_method none
_refine_ls_goodness_of_fit_ref 1.042
_refine_ls_hydrogen_treatment constr
_refine_ls_matrix_type full
_refine_ls_number_parameters 175
_refine_ls_number_reflns 2484
_refine_ls_number_restraints 0
_refine_ls_restrained_S_all 1.042
_refine_ls_R_factor_all 0.0712
_refine_ls_R_factor_gt 0.0498
_refine_ls_shift/su_max 0.001
_refine_ls_shift/su_mean 0.000
_refine_ls_structure_factor_coef Fsqd
_refine_ls_weighting_details 'calc w=1/[\s^2^(Fo^2^)+(0.0510P)^2^+0.6594P] where P=(Fo^2^+2Fc^2^)/3'
_refine_ls_weighting_scheme calc
_refine_ls_wR_factor_gt 0.1087
_refine_ls_wR_factor_ref 0.1184
_reflns_number_gt 1929
_reflns_number_total 2484
_reflns_threshold_expression >2sigma(I)
_cod_data_source_file c2ob25081k.txt
_cod_data_source_block 09044
_cod_depositor_comments
;
The following automatic conversions were performed:

'_symmetry_cell_setting' value 'Orthorhombic' changed to
'orthorhombic' according to
/home/saulius/struct/CIF-dictionaries/cif_core.dic dictionary named
'cif_core.dic' version 2.4.1 from 2010-06-29.

Automatic conversion script
Id: cif_fix_values 1715 2011-07-08 13:25:40Z adriana 
;
_cod_original_sg_symbol_H-M Pbca
_cod_database_code 7152292

loop_
_symmetry_equiv_pos_as_xyz
'x, y, z'
'-x+1/2, -y, z+1/2'
'-x, y+1/2, -z+1/2'
'x+1/2, -y+1/2, -z'
'-x, -y, -z'
'x-1/2, y, -z-1/2'
'x, -y-1/2, z-1/2'
'-x-1/2, y-1/2, z'

loop_
_atom_site_label
_atom_site_type_symbol
_atom_site_fract_x
_atom_site_fract_y
_atom_site_fract_z
_atom_site_U_iso_or_equiv
_atom_site_adp_type
_atom_site_occupancy
_atom_site_symmetry_multiplicity
_atom_site_calc_flag
_atom_site_refinement_flags
F1 F 0.33417(18) 1.06160(6) 0.44867(4) 0.0361(3) Uani 1 1 d .
F2 F 0.13691(17) 1.01844(7) 0.38734(4) 0.0342(3) Uani 1 1 d .
O1 O 0.0655(2) 0.88356(8) 0.44450(5) 0.0335(4) Uani 1 1 d .
O2 O 0.1963(2) 0.95034(9) 0.51519(5) 0.0360(4) Uani 1 1 d .
O3 O 0.5591(2) 0.92391(8) 0.43760(5) 0.0337(4) Uani 1 1 d .
H3 H 0.6173 0.9647 0.4504 0.051 Uiso 1 1 calc R
C1 C -0.0403(4) 0.74558(14) 0.44928(12) 0.0606(8) Uani 1 1 d .
H1A H -0.1155 0.7537 0.4163 0.091 Uiso 1 1 calc R
H1B H -0.1008 0.7036 0.4720 0.091 Uiso 1 1 calc R
H1C H 0.0878 0.7274 0.4394 0.091 Uiso 1 1 calc R
C2 C -0.0290(3) 0.82353(13) 0.47940(10) 0.0411(6) Uani 1 1 d .
H2A H -0.1579 0.8430 0.4890 0.049 Uiso 1 1 calc R
H2B H 0.0441 0.8158 0.5133 0.049 Uiso 1 1 calc R
C3 C 0.1723(3) 0.94004(12) 0.46724(8) 0.0282(5) Uani 1 1 d .
C4 C 0.2693(3) 0.99201(11) 0.42353(8) 0.0265(5) Uani 1 1 d .
C5 C 0.4374(3) 0.95032(11) 0.39509(7) 0.0260(5) Uani 1 1 d .
C6 C 0.5381(3) 1.01166(12) 0.35767(8) 0.0309(5) Uani 1 1 d .
H6A H 0.4460 1.0319 0.3304 0.037 Uiso 1 1 calc R
H6B H 0.5800 1.0595 0.3795 0.037 Uiso 1 1 calc R
C7 C 0.7081(3) 0.97621(14) 0.32841(9) 0.0409(6) Uani 1 1 d .
H7A H 0.6661 0.9302 0.3050 0.049 Uiso 1 1 calc R
H7B H 0.7985 0.9538 0.3554 0.049 Uiso 1 1 calc R
C8 C 0.8080(3) 1.04013(17) 0.29394(9) 0.0512(7) Uani 1 1 d .
H8A H 0.7190 1.0624 0.2671 0.077 Uiso 1 1 calc R
H8B H 0.9156 1.0146 0.2752 0.077 Uiso 1 1 calc R
H8C H 0.8540 1.0848 0.3172 0.077 Uiso 1 1 calc R
C9 C 0.3729(3) 0.87340(12) 0.36459(8) 0.0284(5) Uani 1 1 d .
C10 C 0.4358(4) 0.79649(13) 0.37990(9) 0.0429(6) Uani 1 1 d .
H10 H 0.5215 0.7910 0.4095 0.051 Uiso 1 1 calc R
C11 C 0.3745(5) 0.72708(15) 0.35229(13) 0.0641(9) Uani 1 1 d .
H11 H 0.4178 0.6743 0.3634 0.077 Uiso 1 1 calc R
C12 C 0.2528(5) 0.73351(17) 0.30938(12) 0.0720(10) Uani 1 1 d .
H12 H 0.2113 0.6855 0.2908 0.086 Uiso 1 1 calc R
C13 C 0.1915(4) 0.80934(17) 0.29345(10) 0.0589(8) Uani 1 1 d .
H13 H 0.1072 0.8142 0.2635 0.071 Uiso 1 1 calc R
C14 C 0.2514(3) 0.87945(14) 0.32062(8) 0.0405(6) Uani 1 1 d .
H14 H 0.2087 0.9321 0.3090 0.049 Uiso 1 1 calc R

loop_
_atom_site_aniso_label
_atom_site_aniso_U_11
_atom_site_aniso_U_22
_atom_site_aniso_U_33
_atom_site_aniso_U_23
_atom_site_aniso_U_13
_atom_site_aniso_U_12
F1 0.0478(8) 0.0257(6) 0.0347(7) -0.0051(5) 0.0011(6) -0.0051(5)
F2 0.0343(7) 0.0323(7) 0.0361(7) 0.0067(5) -0.0067(6) 0.0061(5)
O1 0.0383(9) 0.0289(8) 0.0333(8) 0.0013(6) 0.0043(7) -0.0051(7)
O2 0.0351(9) 0.0461(9) 0.0270(8) 0.0017(7) -0.0001(7) -0.0004(7)
O3 0.0313(9) 0.0407(9) 0.0292(8) 0.0067(6) -0.0067(6) 0.0014(7)
C1 0.0608(19) 0.0307(13) 0.090(2) -0.0002(13) 0.0298(16) -0.0100(12)
C2 0.0382(14) 0.0364(12) 0.0487(14) 0.0103(11) 0.0119(11) -0.0062(11)
C3 0.0235(11) 0.0261(10) 0.0351(12) -0.0012(9) 0.0002(9) 0.0052(9)
C4 0.0310(12) 0.0206(10) 0.0280(11) -0.0016(8) -0.0077(9) -0.0010(9)
C5 0.0271(11) 0.0262(10) 0.0248(10) 0.0023(8) -0.0027(9) -0.0009(9)
C6 0.0359(13) 0.0303(11) 0.0264(10) 0.0020(9) -0.0048(9) -0.0096(9)
C7 0.0342(13) 0.0522(14) 0.0362(12) 0.0082(11) 0.0025(11) -0.0060(11)
C8 0.0387(15) 0.0753(18) 0.0396(13) 0.0135(12) -0.0031(12) -0.0190(13)
C9 0.0279(11) 0.0289(11) 0.0283(10) -0.0024(9) 0.0088(9) -0.0014(9)
C10 0.0530(15) 0.0298(12) 0.0458(14) 0.0023(10) 0.0210(12) 0.0054(11)
C11 0.093(2) 0.0242(13) 0.075(2) -0.0064(13) 0.0420(19) -0.0007(13)
C12 0.109(3) 0.0450(17) 0.0624(19) -0.0281(15) 0.0353(19) -0.0366(17)
C13 0.071(2) 0.0624(18) 0.0436(15) -0.0170(13) 0.0063(14) -0.0326(15)
C14 0.0464(14) 0.0390(13) 0.0360(12) -0.0039(10) 0.0021(11) -0.0125(11)

loop_
_atom_type_symbol
_atom_type_description
_atom_type_scat_dispersion_real
_atom_type_scat_dispersion_imag
_atom_type_scat_source
C C 0.0033 0.0016 'International Tables Vol C Tables 4.2.6.8 and 6.1.1.4'
H H 0.0000 0.0000 'International Tables Vol C Tables 4.2.6.8 and 6.1.1.4'
O O 0.0106 0.0060 'International Tables Vol C Tables 4.2.6.8 and 6.1.1.4'
F F 0.0171 0.0103 'International Tables Vol C Tables 4.2.6.8 and 6.1.1.4'

loop_
_geom_angle_atom_site_label_1
_geom_angle_atom_site_label_2
_geom_angle_atom_site_label_3
_geom_angle
C3 O1 C2 118.45(16)
C5 O3 H3 109.5
C2 C1 H1A 109.5
C2 C1 H1B 109.5
H1A C1 H1B 109.5
C2 C1 H1C 109.5
H1A C1 H1C 109.5
H1B C1 H1C 109.5
O1 C2 C1 107.58(19)
O1 C2 H2A 110.2
C1 C2 H2A 110.2
O1 C2 H2B 110.2
C1 C2 H2B 110.2
H2A C2 H2B 108.5
O2 C3 O1 126.60(19)
O2 C3 C4 123.44(18)
O1 C3 C4 109.95(17)
F2 C4 F1 105.40(14)
F2 C4 C3 109.22(16)
F1 C4 C3 106.64(15)
F2 C4 C5 111.67(15)
F1 C4 C5 108.27(16)
C3 C4 C5 115.07(15)
O3 C5 C9 107.22(15)
O3 C5 C6 111.17(16)
C9 C5 C6 111.92(16)
O3 C5 C4 105.20(15)
C9 C5 C4 110.85(16)
C6 C5 C4 110.23(16)
C7 C6 C5 113.98(17)
C7 C6 H6A 108.8
C5 C6 H6A 108.8
C7 C6 H6B 108.8
C5 C6 H6B 108.8
H6A C6 H6B 107.7
C6 C7 C8 112.0(2)
C6 C7 H7A 109.2
C8 C7 H7A 109.2
C6 C7 H7B 109.2
C8 C7 H7B 109.2
H7A C7 H7B 107.9
C7 C8 H8A 109.5
C7 C8 H8B 109.5
H8A C8 H8B 109.5
C7 C8 H8C 109.5
H8A C8 H8C 109.5
H8B C8 H8C 109.5
C10 C9 C14 118.5(2)
C10 C9 C5 120.7(2)
C14 C9 C5 120.76(18)
C9 C10 C11 120.2(3)
C9 C10 H10 119.9
C11 C10 H10 119.9
C12 C11 C10 120.9(3)
C12 C11 H11 119.5
C10 C11 H11 119.5
C13 C12 C11 119.4(2)
C13 C12 H12 120.3
C11 C12 H12 120.3
C12 C13 C14 120.4(3)
C12 C13 H13 119.8
C14 C13 H13 119.8
C9 C14 C13 120.5(2)
C9 C14 H14 119.7
C13 C14 H14 119.7

loop_
_geom_bond_atom_site_label_1
_geom_bond_atom_site_label_2
_geom_bond_distance
F1 C4 1.367(2)
F2 C4 1.360(2)
O1 C3 1.312(2)
O1 C2 1.460(2)
O2 C3 1.205(2)
O3 C5 1.420(2)
O3 H3 0.8400
C1 C2 1.469(3)
C1 H1A 0.9800
C1 H1B 0.9800
C1 H1C 0.9800
C2 H2A 0.9900
C2 H2B 0.9900
C3 C4 1.529(3)
C4 C5 1.534(3)
C5 C9 1.527(3)
C5 C6 1.531(3)
C6 C7 1.512(3)
C6 H6A 0.9900
C6 H6B 0.9900
C7 C8 1.515(3)
C7 H7A 0.9900
C7 H7B 0.9900
C8 H8A 0.9800
C8 H8B 0.9800
C8 H8C 0.9800
C9 C10 1.378(3)
C9 C14 1.385(3)
C10 C11 1.385(4)
C10 H10 0.9500
C11 C12 1.365(4)
C11 H11 0.9500
C12 C13 1.363(4)
C12 H12 0.9500
C13 C14 1.386(3)
C13 H13 0.9500
C14 H14 0.9500

loop_
_geom_hbond_atom_site_label_D
_geom_hbond_atom_site_label_H
_geom_hbond_atom_site_label_A
_geom_hbond_distance_DH
_geom_hbond_distance_HA
_geom_hbond_distance_DA
_geom_hbond_angle_DHA
_geom_hbond_site_symmetry_A
O3 H3 O2 0.84 2.09 2.914(2) 168.9 5_676

loop_
_geom_torsion_atom_site_label_1
_geom_torsion_atom_site_label_2
_geom_torsion_atom_site_label_3
_geom_torsion_atom_site_label_4
_geom_torsion
C3 O1 C2 C1 -147.3(2)
C2 O1 C3 O2 -3.1(3)
C2 O1 C3 C4 175.63(16)
O2 C3 C4 F2 -130.72(19)
O1 C3 C4 F2 50.46(19)
O2 C3 C4 F1 -17.3(3)
O1 C3 C4 F1 163.89(15)
O2 C3 C4 C5 102.8(2)
O1 C3 C4 C5 -76.0(2)
F2 C4 C5 O3 -178.12(14)
F1 C4 C5 O3 66.27(17)
C3 C4 C5 O3 -52.9(2)
F2 C4 C5 C9 -62.55(19)
F1 C4 C5 C9 -178.15(14)
C3 C4 C5 C9 62.7(2)
F2 C4 C5 C6 61.9(2)
F1 C4 C5 C6 -53.67(19)
C3 C4 C5 C6 -172.83(16)
O3 C5 C6 C7 62.9(2)
C9 C5 C6 C7 -57.0(2)
C4 C5 C6 C7 179.17(16)
C5 C6 C7 C8 -177.39(17)
O3 C5 C9 C10 -0.8(3)
C6 C5 C9 C10 121.3(2)
C4 C5 C9 C10 -115.2(2)
O3 C5 C9 C14 179.78(18)
C6 C5 C9 C14 -58.1(3)
C4 C5 C9 C14 65.5(2)
C14 C9 C10 C11 -1.4(3)
C5 C9 C10 C11 179.2(2)
C9 C10 C11 C12 0.6(4)
C10 C11 C12 C13 0.2(4)
C11 C12 C13 C14 -0.2(4)
C10 C9 C14 C13 1.3(3)
C5 C9 C14 C13 -179.3(2)
C12 C13 C14 C9 -0.6(4)
